data_1506735
loop_
_publ_author_name
'Doyle, Michael P.'
'Wang, Yuanhua'
'Ghorbani, Pejman'
'Bappert, Erhard'

_publ_section_title
;
 Amplification of asymmetric induction in sequential reactions of
 bis-diazoacetates catalyzed by chiral dirhodium(II) carboxamidates.
;
_journal_issue 22
_journal_name_full 'Organic letters'
_journal_page_first 5035
_journal_page_last 5038
_journal_paper_doi 10.1021/ol0520121
_journal_volume 7
_journal_year 2005
_chemical_absolute_configuration unk
_chemical_formula_moiety 'C10 H12 O4'
_chemical_formula_sum 'C10 H12 O4'
_chemical_formula_weight 196.20
_chemical_name_common MPPIM-B
_chemical_name_systematic
;
MPPIM-B
;
_space_group_IT_number 4
_symmetry_cell_setting monoclinic
_symmetry_space_group_name_Hall 'P 2yb'
_symmetry_space_group_name_H-M 'P 1 21 1'
_atom_sites_solution_hydrogens difmap
_atom_sites_solution_primary direct
_atom_sites_solution_secondary difmap
_audit_creation_method 'SHELXL-97 & ZCIF'
_cell_angle_alpha 90.00
_cell_angle_beta 95.6310(10)
_cell_angle_gamma 90.00
_cell_formula_units_Z 4
_cell_length_a 7.0222(4)
_cell_length_b 12.2044(6)
_cell_length_c 10.4549(6)
_cell_measurement_reflns_used 6754
_cell_measurement_temperature 213(2)
_cell_measurement_theta_max 28.9
_cell_measurement_theta_min 2.6
_cell_volume 891.68(8)
_computing_cell_refinement 'SAINT (Bruker, 1999)'
_computing_data_collection 'SMART (Bruker, 1999)'
_computing_data_reduction SAINT
_computing_molecular_graphics 'Platon (Spek, 1990)'
_computing_publication_material SHELXL-97
_computing_structure_refinement 'SHELXL-97 (Sheldrick, 1997)'
_computing_structure_solution 'SHELXS-97 (Sheldrick, 1990)'
_diffrn_ambient_temperature 213(2)
_diffrn_detector 'CCD area detector'
_diffrn_detector_area_resol_mean 8.33
_diffrn_detector_type 'Bruker Smart1000'
_diffrn_measured_fraction_theta_full 0.999
_diffrn_measured_fraction_theta_max 0.999
_diffrn_measurement_details NFRAMES=606,606,606,50,923
_diffrn_measurement_device_type 'three-circle diffractometer'
_diffrn_measurement_method '\w and \f scans'
_diffrn_measurement_specimen_support 'glass capillary'
_diffrn_orient_matrix_type standard
_diffrn_orient_matrix_UB_11 0.1012566
_diffrn_orient_matrix_UB_12 0.0558815
_diffrn_orient_matrix_UB_13 -0.0110871
_diffrn_orient_matrix_UB_21 -0.0308896
_diffrn_orient_matrix_UB_22 -0.0034215
_diffrn_orient_matrix_UB_23 -0.0953521
_diffrn_orient_matrix_UB_31 -0.0962927
_diffrn_orient_matrix_UB_32 0.0598354
_diffrn_orient_matrix_UB_33 0.0049118
_diffrn_radiation_monochromator graphite
_diffrn_radiation_source 'fine-focus sealed tube'
_diffrn_radiation_type MoK\a
_diffrn_radiation_wavelength 0.71073
_diffrn_reflns_av_R_equivalents 0.0307
_diffrn_reflns_av_sigmaI/netI 0.0170
_diffrn_reflns_limit_h_max 9
_diffrn_reflns_limit_h_min -9
_diffrn_reflns_limit_k_max 15
_diffrn_reflns_limit_k_min -15
_diffrn_reflns_limit_l_max 13
_diffrn_reflns_limit_l_min -13
_diffrn_reflns_number 10653
_diffrn_reflns_theta_full 27.50
_diffrn_reflns_theta_max 27.50
_diffrn_reflns_theta_min 1.96
_diffrn_source_current 40
_diffrn_source_voltage 50
_diffrn_standards_decay_% 0.27
_exptl_absorpt_coefficient_mu 0.113
_exptl_absorpt_correction_T_max 0.983
_exptl_absorpt_correction_T_min 0.905
_exptl_absorpt_correction_type multi-scan
_exptl_absorpt_process_details 'SADABS (Sheldrick, 1996)'
_exptl_crystal_colour colorless
_exptl_crystal_density_diffrn 1.461
_exptl_crystal_density_method not_measured
_exptl_crystal_description prism
_exptl_crystal_F_000 416
_exptl_crystal_id 'Doyle/YuanhuaWang MPPIM-B'
_exptl_crystal_size_max 0.44
_exptl_crystal_size_mid 0.27
_exptl_crystal_size_min 0.15
_refine_diff_density_max 0.194
_refine_diff_density_min -0.133
_refine_diff_density_rms 0.029
_refine_ls_abs_structure_details '(Flack, 1983)'
_refine_ls_abs_structure_Flack -0.2(10)
_refine_ls_extinction_coef 0.059(3)
_refine_ls_extinction_expression Fc^*^=kFc[1+0.001xFc^2^\l^3^/sin(2\q)]^-1/4^
_refine_ls_extinction_method SHELXL
_refine_ls_goodness_of_fit_ref 1.000
_refine_ls_hydrogen_treatment constr
_refine_ls_matrix_type full
_refine_ls_number_parameters 350
_refine_ls_number_reflns 2143
_refine_ls_number_restraints 1
_refine_ls_restrained_S_all 0.999
_refine_ls_R_factor_all 0.0294
_refine_ls_R_factor_gt 0.0277
_refine_ls_shift/su_max 0.000
_refine_ls_shift/su_mean 0.000
_refine_ls_structure_factor_coef Fsqd
_refine_ls_weighting_details 'w=1/[\s^2^(Fo^2^)+(0.012P)^2^+0.2915P], P=(max(Fo^2^,0)+2Fc^2^)/3'
_refine_ls_weighting_scheme calc
_refine_ls_wR_factor_gt 0.0582
_refine_ls_wR_factor_ref 0.0594
_reflns_Friedel_coverage 0.000
_reflns_number_gt 2046
_reflns_number_total 2143
_reflns_threshold_expression >2sigma(I)
_cod_data_source_file ol0520121si20050819_025449.cif
_cod_data_source_block 1247
_cod_original_sg_symbol_H-M P21
_cod_database_code 1506735
_diffrn_measurement_total_frames-ccd 2791
_diffrn_measurement_frame_width-ccd 0.3
_diffrn_detector_distance-ccd 4.99
_diffrn_measurement_frame_time-ccd 15
_diffrn_measurement_total_time-ccd 17.2
_diffrn_measurement_frame_size-ccd 512

loop_
_symmetry_equiv_pos_as_xyz
'x, y, z'
'-x, y+1/2, -z'

loop_
_atom_site_label
_atom_site_type_symbol
_atom_site_fract_x
_atom_site_fract_y
_atom_site_fract_z
_atom_site_U_iso_or_equiv
_atom_site_adp_type
_atom_site_occupancy
_atom_site_symmetry_multiplicity
_atom_site_calc_flag
O11 O 0.1306(2) 0.17267(15) -0.09978(17) 0.0487(4) Uani 1 1 d
O12 O 0.4424(2) 0.20709(12) -0.08722(15) 0.0397(3) Uani 1 1 d
C11 C 0.2923(3) 0.13795(19) -0.09422(19) 0.0352(5) Uani 1 1 d
C12 C 0.3591(3) 0.02159(17) -0.0950(2) 0.0326(4) Uani 1 1 d
H12A H 0.324(3) -0.015(2) -0.018(2) 0.035(6) Uiso 1 1 d
H12B H 0.295(3) -0.019(2) -0.169(2) 0.045(7) Uiso 1 1 d
C13 C 0.5770(3) 0.02783(16) -0.09783(18) 0.0286(4) Uani 1 1 d
H13 H 0.607(3) 0.0121(19) -0.184(2) 0.029(5) Uiso 1 1 d
C14 C 0.6254(3) 0.14910(17) -0.0658(2) 0.0335(4) Uani 1 1 d
H14 H 0.711(3) 0.182(2) -0.127(2) 0.037(6) Uiso 1 1 d
C15 C 0.7076(3) 0.16805(18) 0.0722(2) 0.0382(5) Uani 1 1 d
H15A H 0.850(3) 0.155(2) 0.077(2) 0.036(6) Uiso 1 1 d
H15B H 0.685(3) 0.245(2) 0.093(2) 0.037(6) Uiso 1 1 d
C16 C 0.6199(3) 0.08971(19) 0.1636(2) 0.0377(5) Uani 1 1 d
H16A H 0.478(3) 0.096(2) 0.156(2) 0.036(6) Uiso 1 1 d
H16B H 0.661(3) 0.1048(19) 0.253(2) 0.035(6) Uiso 1 1 d
C17 C 0.6704(3) -0.02865(18) 0.13672(19) 0.0333(4) Uani 1 1 d
H17 H 0.585(3) -0.079(2) 0.173(2) 0.035(6) Uiso 1 1 d
C18 C 0.6835(3) -0.05436(16) -0.00767(18) 0.0300(4) Uani 1 1 d
H18 H 0.627(3) -0.124(2) -0.027(2) 0.030(5) Uiso 1 1 d
C19 C 0.8987(3) -0.06218(19) -0.0186(2) 0.0348(4) Uani 1 1 d
H19A H 0.950(4) 0.001(2) -0.057(3) 0.052(8) Uiso 1 1 d
H19B H 0.933(4) -0.126(3) -0.064(3) 0.052(7) Uiso 1 1 d
C20 C 0.9911(3) -0.06923(17) 0.1168(2) 0.0361(4) Uani 1 1 d
O13 O 0.8612(2) -0.05115(14) 0.20114(13) 0.0386(3) Uani 1 1 d
O14 O 1.1561(2) -0.08672(15) 0.15355(16) 0.0474(4) Uani 1 1 d
O21 O 0.3421(2) 0.85238(16) 0.65520(17) 0.0516(5) Uani 1 1 d
O22 O 0.6509(2) 0.81802(13) 0.70389(14) 0.0408(4) Uani 1 1 d
C21 C 0.4979(3) 0.83578(18) 0.6194(2) 0.0380(5) Uani 1 1 d
C22 C 0.5514(3) 0.8295(2) 0.4844(2) 0.0372(5) Uani 1 1 d
H22A H 0.490(3) 0.764(2) 0.447(2) 0.038(6) Uiso 1 1 d
H22B H 0.497(3) 0.892(2) 0.436(2) 0.045(7) Uiso 1 1 d
C23 C 0.7696(3) 0.82171(16) 0.49629(19) 0.0304(4) Uani 1 1 d
H23 H 0.820(3) 0.892(2) 0.482(2) 0.032(6) Uiso 1 1 d
C24 C 0.8237(3) 0.79651(18) 0.6403(2) 0.0347(4) Uani 1 1 d
H24 H 0.923(3) 0.845(2) 0.677(2) 0.041(6) Uiso 1 1 d
C25 C 0.8821(3) 0.6781(2) 0.6678(2) 0.0385(5) Uani 1 1 d
H25A H 1.025(4) 0.670(2) 0.656(2) 0.051(7) Uiso 1 1 d
H25B H 0.865(3) 0.664(2) 0.753(2) 0.047(7) Uiso 1 1 d
C26 C 0.7662(3) 0.59981(18) 0.5784(2) 0.0365(4) Uani 1 1 d
H26A H 0.619(3) 0.612(2) 0.585(2) 0.042(6) Uiso 1 1 d
H26B H 0.788(3) 0.526(2) 0.602(2) 0.042(6) Uiso 1 1 d
C27 C 0.8056(3) 0.61714(16) 0.4398(2) 0.0325(4) Uani 1 1 d
H27 H 0.704(3) 0.586(2) 0.386(2) 0.033(6) Uiso 1 1 d
C28 C 0.8459(3) 0.73815(16) 0.40566(18) 0.0289(4) Uani 1 1 d
H28 H 0.787(3) 0.7521(19) 0.321(2) 0.027(5) Uiso 1 1 d
C29 C 1.0635(3) 0.74220(18) 0.4031(2) 0.0344(4) Uani 1 1 d
H29A H 1.128(4) 0.777(2) 0.481(3) 0.047(7) Uiso 1 1 d
H29B H 1.110(4) 0.782(2) 0.331(3) 0.050(7) Uiso 1 1 d
C30 C 1.1275(3) 0.62500(19) 0.4031(2) 0.0369(5) Uani 1 1 d
O23 O 0.9796(2) 0.55744(13) 0.41735(16) 0.0418(4) Uani 1 1 d
O24 O 1.2858(2) 0.58948(16) 0.39408(17) 0.0511(4) Uani 1 1 d

loop_
_atom_site_aniso_label
_atom_site_aniso_U_11
_atom_site_aniso_U_22
_atom_site_aniso_U_33
_atom_site_aniso_U_23
_atom_site_aniso_U_13
_atom_site_aniso_U_12
O11 0.0405(8) 0.0491(10) 0.0570(10) 0.0097(8) 0.0076(7) 0.0126(8)
O12 0.0431(8) 0.0277(7) 0.0479(9) 0.0027(6) 0.0029(6) 0.0053(6)
C11 0.0412(11) 0.0365(11) 0.0282(10) 0.0050(8) 0.0048(8) 0.0043(9)
C12 0.0346(10) 0.0305(10) 0.0325(10) 0.0003(8) 0.0031(8) -0.0013(8)
C13 0.0335(10) 0.0259(9) 0.0269(9) -0.0008(7) 0.0056(7) -0.0010(8)
C14 0.0354(10) 0.0260(10) 0.0395(11) 0.0027(8) 0.0064(8) 0.0001(8)
C15 0.0415(11) 0.0282(10) 0.0442(11) -0.0079(9) 0.0009(9) -0.0008(9)
C16 0.0396(11) 0.0434(12) 0.0300(10) -0.0079(9) 0.0035(8) 0.0036(9)
C17 0.0337(10) 0.0371(11) 0.0293(9) 0.0044(8) 0.0049(7) -0.0006(9)
C18 0.0375(10) 0.0241(9) 0.0288(9) -0.0009(7) 0.0060(7) -0.0018(8)
C19 0.0376(10) 0.0350(11) 0.0326(10) 0.0012(8) 0.0076(8) 0.0061(9)
C20 0.0391(10) 0.0319(11) 0.0378(10) 0.0060(9) 0.0053(8) -0.0002(8)
O13 0.0405(8) 0.0449(9) 0.0303(7) 0.0052(6) 0.0029(5) 0.0038(7)
O14 0.0362(8) 0.0576(11) 0.0477(9) 0.0124(8) 0.0014(6) 0.0036(8)
O21 0.0436(9) 0.0607(11) 0.0526(10) -0.0138(9) 0.0145(7) 0.0082(8)
O22 0.0447(8) 0.0456(9) 0.0327(7) -0.0089(7) 0.0075(6) 0.0027(7)
C21 0.0414(11) 0.0311(11) 0.0422(11) -0.0077(9) 0.0074(9) 0.0019(9)
C22 0.0369(11) 0.0392(12) 0.0354(10) -0.0007(9) 0.0031(8) 0.0084(9)
C23 0.0342(10) 0.0241(9) 0.0332(10) -0.0001(7) 0.0046(8) -0.0004(8)
C24 0.0346(10) 0.0378(11) 0.0316(10) -0.0073(9) 0.0027(8) -0.0022(8)
C25 0.0392(11) 0.0456(12) 0.0304(10) 0.0051(9) 0.0018(8) 0.0045(9)
C26 0.0390(11) 0.0280(10) 0.0433(11) 0.0071(9) 0.0085(9) 0.0007(9)
C27 0.0318(9) 0.0274(10) 0.0386(10) -0.0042(8) 0.0041(8) -0.0005(8)
C28 0.0333(9) 0.0273(9) 0.0261(9) 0.0001(7) 0.0022(7) 0.0003(7)
C29 0.0339(10) 0.0319(10) 0.0383(11) 0.0021(9) 0.0083(8) -0.0008(8)
C30 0.0387(11) 0.0378(12) 0.0349(11) -0.0019(9) 0.0077(8) 0.0044(9)
O23 0.0423(8) 0.0285(8) 0.0561(9) -0.0027(7) 0.0127(7) 0.0051(6)
O24 0.0427(9) 0.0515(11) 0.0613(10) -0.0009(8) 0.0168(7) 0.0130(8)

loop_
_atom_type_symbol
_atom_type_description
_atom_type_scat_dispersion_real
_atom_type_scat_dispersion_imag
_atom_type_scat_source
C C 0.0033 0.0016 'International Tables Vol C Tables 4.2.6.8 and 6.1.1.4'
H H 0.0000 0.0000 'International Tables Vol C Tables 4.2.6.8 and 6.1.1.4'
O O 0.0106 0.0060 'International Tables Vol C Tables 4.2.6.8 and 6.1.1.4'

loop_
_geom_angle_atom_site_label_1
_geom_angle_atom_site_label_2
_geom_angle_atom_site_label_3
_geom_angle
C11 O12 C14 112.07(17)
O11 C11 O12 120.7(2)
O11 C11 C12 128.8(2)
O12 C11 C12 110.54(17)
C11 C12 C13 105.48(17)
C11 C12 H12A 109.1(14)
C13 C12 H12A 111.9(13)
C11 C12 H12B 111.4(15)
C13 C12 H12B 112.7(14)
H12A C12 H12B 106(2)
C18 C13 C12 112.67(16)
C18 C13 C14 114.36(16)
C12 C13 C14 103.95(16)
C18 C13 H13 108.1(13)
C12 C13 H13 108.3(12)
C14 C13 H13 109.2(13)
O12 C14 C15 108.51(17)
O12 C14 C13 104.98(15)
C15 C14 C13 113.95(17)
O12 C14 H14 106.1(13)
C15 C14 H14 110.3(13)
C13 C14 H14 112.5(14)
C14 C15 C16 111.16(17)
C14 C15 H15A 107.6(13)
C16 C15 H15A 109.3(14)
C14 C15 H15B 107.5(14)
C16 C15 H15B 112.1(13)
H15A C15 H15B 109(2)
C17 C16 C15 111.37(17)
C17 C16 H16A 107.9(15)
C15 C16 H16A 111.2(14)
C17 C16 H16B 107.8(14)
C15 C16 H16B 112.7(14)
H16A C16 H16B 105.6(18)
O13 C17 C16 108.20(17)
O13 C17 C18 105.67(15)
C16 C17 C18 114.13(17)
O13 C17 H17 106.4(14)
C16 C17 H17 111.6(14)
C18 C17 H17 110.4(14)
C13 C18 C19 115.07(16)
C13 C18 C17 113.37(16)
C19 C18 C17 103.79(16)
C13 C18 H18 107.0(13)
C19 C18 H18 108.7(13)
C17 C18 H18 108.8(14)
C20 C19 C18 105.79(16)
C20 C19 H19A 107.5(16)
C18 C19 H19A 113.6(16)
C20 C19 H19B 108.3(16)
C18 C19 H19B 112.9(16)
H19A C19 H19B 108(2)
O14 C20 O13 120.82(19)
O14 C20 C19 128.7(2)
O13 C20 C19 110.48(18)
C20 O13 C17 112.16(15)
C21 O22 C24 112.12(16)
O21 C21 O22 121.0(2)
O21 C21 C22 128.3(2)
O22 C21 C22 110.71(17)
C21 C22 C23 105.59(17)
C21 C22 H22A 106.3(14)
C23 C22 H22A 112.4(14)
C21 C22 H22B 109.3(14)
C23 C22 H22B 115.4(15)
H22A C22 H22B 107.5(19)
C28 C23 C22 113.68(16)
C28 C23 C24 113.84(16)
C22 C23 C24 103.92(16)
C28 C23 H23 110.2(14)
C22 C23 H23 108.5(14)
C24 C23 H23 106.2(14)
O22 C24 C25 107.72(18)
O22 C24 C23 105.73(16)
C25 C24 C23 114.11(17)
O22 C24 H24 107.7(15)
C25 C24 H24 109.8(15)
C23 C24 H24 111.4(15)
C26 C25 C24 111.34(17)
C26 C25 H25A 109.9(15)
C24 C25 H25A 108.2(17)
C26 C25 H25B 111.4(16)
C24 C25 H25B 107.5(17)
H25A C25 H25B 108(2)
C25 C26 C27 111.30(17)
C25 C26 H26A 109.9(14)
C27 C26 H26A 108.4(13)
C25 C26 H26B 112.2(15)
C27 C26 H26B 109.9(15)
H26A C26 H26B 105(2)
O23 C27 C26 108.54(16)
O23 C27 C28 105.27(15)
C26 C27 C28 114.03(16)
O23 C27 H27 107.3(13)
C26 C27 H27 108.4(13)
C28 C27 H27 113.0(14)
C23 C28 C29 113.63(16)
C23 C28 C27 114.24(15)
C29 C28 C27 103.85(16)
C23 C28 H28 108.1(13)
C29 C28 H28 108.7(12)
C27 C28 H28 108.1(14)
C30 C29 C28 105.59(17)
C30 C29 H29A 107.5(16)
C28 C29 H29A 111.9(15)
C30 C29 H29B 110.7(16)
C28 C29 H29B 115.7(15)
H29A C29 H29B 105(2)
O24 C30 O23 121.1(2)
O24 C30 C29 128.5(2)
O23 C30 C29 110.48(17)
C30 O23 C27 112.27(17)

loop_
_geom_bond_atom_site_label_1
_geom_bond_atom_site_label_2
_geom_bond_distance
O11 C11 1.208(3)
O12 C11 1.347(3)
O12 C14 1.465(2)
C11 C12 1.496(3)
C12 C13 1.535(3)
C12 H12A 0.97(2)
C12 H12B 0.99(3)
C13 C18 1.521(3)
C13 C14 1.548(3)
C13 H13 0.97(2)
C14 C15 1.519(3)
C14 H14 1.00(2)
C15 C16 1.524(3)
C15 H15A 1.01(2)
C15 H15B 0.98(3)
C16 C17 1.520(3)
C16 H16A 0.99(2)
C16 H16B 0.97(2)
C17 O13 1.466(2)
C17 C18 1.553(3)
C17 H17 0.96(2)
C18 C19 1.530(3)
C18 H18 0.96(2)
C19 C20 1.501(3)
C19 H19A 0.95(3)
C19 H19B 0.96(3)
C20 O14 1.203(3)
C20 O13 1.348(2)
O21 C21 1.207(3)
O22 C21 1.340(3)
O22 C24 1.464(2)
C21 C22 1.499(3)
C22 C23 1.528(3)
C22 H22A 0.98(3)
C22 H22B 0.97(3)
C23 C28 1.524(3)
C23 C24 1.547(3)
C23 H23 0.95(2)
C24 C25 1.521(3)
C24 H24 0.97(3)
C25 C26 1.516(3)
C25 H25A 1.02(3)
C25 H25B 0.93(3)
C26 C27 1.517(3)
C26 H26A 1.05(2)
C26 H26B 0.94(3)
C27 O23 1.461(2)
C27 C28 1.552(3)
C27 H27 0.95(2)
C28 C29 1.532(3)
C28 H28 0.96(2)
C29 C30 1.499(3)
C29 H29A 0.99(3)
C29 H29B 0.98(3)
C30 O24 1.205(3)
C30 O23 1.346(3)

loop_
_geom_torsion_atom_site_label_1
_geom_torsion_atom_site_label_2
_geom_torsion_atom_site_label_3
_geom_torsion_atom_site_label_4
_geom_torsion
C14 O12 C11 O11 173.18(19)
C14 O12 C11 C12 -7.4(2)
O11 C11 C12 C13 175.2(2)
O12 C11 C12 C13 -4.2(2)
C11 C12 C13 C18 137.42(17)
C11 C12 C13 C14 13.1(2)
C11 O12 C14 C15 -106.55(19)
C11 O12 C14 C13 15.6(2)
C18 C13 C14 O12 -140.26(16)
C12 C13 C14 O12 -17.00(19)
C18 C13 C14 C15 -21.7(2)
C12 C13 C14 C15 101.59(19)
O12 C14 C15 C16 82.3(2)
C13 C14 C15 C16 -34.2(2)
C14 C15 C16 C17 64.2(2)
C15 C16 C17 O13 82.5(2)
C15 C16 C17 C18 -34.8(2)
C12 C13 C18 C19 172.61(17)
C14 C13 C18 C19 -69.0(2)
C12 C13 C18 C17 -68.1(2)
C14 C13 C18 C17 50.3(2)
O13 C17 C18 C13 -139.54(17)
C16 C17 C18 C13 -20.8(2)
O13 C17 C18 C19 -14.0(2)
C16 C17 C18 C19 104.8(2)
C13 C18 C19 C20 137.98(18)
C17 C18 C19 C20 13.5(2)
C18 C19 C20 O14 172.3(2)
C18 C19 C20 O13 -8.5(2)
O14 C20 O13 C17 178.4(2)
C19 C20 O13 C17 -0.8(2)
C16 C17 O13 C20 -113.01(18)
C18 C17 O13 C20 9.6(2)
C24 O22 C21 O21 178.3(2)
C24 O22 C21 C22 -0.7(2)
O21 C21 C22 C23 172.9(2)
O22 C21 C22 C23 -8.2(2)
C21 C22 C23 C28 137.25(18)
C21 C22 C23 C24 13.0(2)
C21 O22 C24 C25 -113.18(19)
C21 O22 C24 C23 9.2(2)
C28 C23 C24 O22 -137.60(17)
C22 C23 C24 O22 -13.4(2)
C28 C23 C24 C25 -19.4(2)
C22 C23 C24 C25 104.8(2)
O22 C24 C25 C26 81.1(2)
C23 C24 C25 C26 -35.9(2)
C24 C25 C26 C27 64.5(2)
C25 C26 C27 O23 82.9(2)
C25 C26 C27 C28 -34.1(2)
C22 C23 C28 C29 171.44(17)
C24 C23 C28 C29 -69.8(2)
C22 C23 C28 C27 -69.6(2)
C24 C23 C28 C27 49.1(2)
O23 C27 C28 C23 -140.17(16)
C26 C27 C28 C23 -21.3(2)
O23 C27 C28 C29 -15.9(2)
C26 C27 C28 C29 103.00(18)
C23 C28 C29 C30 137.86(18)
C27 C28 C29 C30 13.1(2)
C28 C29 C30 O24 175.3(2)
C28 C29 C30 O23 -5.8(2)
O24 C30 O23 C27 174.02(19)
C29 C30 O23 C27 -5.0(2)
C26 C27 O23 C30 -109.03(19)
C28 C27 O23 C30 13.4(2)

loop_
_cod_related_entry_id
_cod_related_entry_code
_cod_related_entry_database
1 30651747 ChemSpider
